data_4101656
loop_
_publ_author_name
'Gao, Shuanhu'
'Wang, Qiaoling'
'Huang, Lily Jun-Shen'
'Lum, Lawrence'
'Chen, Chuo'

_publ_section_title
;
 Chemical and biological studies of nakiterpiosin and nakiterpiosinone.
;
_journal_issue 1
_journal_name_full 'Journal of the American Chemical Society'
_journal_page_first 371
_journal_page_last 383
_journal_paper_doi 10.1021/ja908626k
_journal_volume 132
_journal_year 2010
_chemical_absolute_configuration ad
_chemical_formula_moiety 'C27 H29 O7 Cl2 Br, C4 H8 O2'
_chemical_formula_sum 'C31 H37 Br Cl2 O9'
_chemical_formula_weight 704.42
_chemical_name_systematic
;
 ?
;
_space_group_IT_number 19
_symmetry_cell_setting orthorhombic
_symmetry_space_group_name_Hall 'P 2ac 2ab'
_symmetry_space_group_name_H-M 'P 21 21 21'
_atom_sites_solution_hydrogens geom
_atom_sites_solution_primary direct
_atom_sites_solution_secondary difmap
_audit_creation_method SHELXL-97
_cell_angle_alpha 90.00
_cell_angle_beta 90.00
_cell_angle_gamma 90.00
_cell_formula_units_Z 4
_cell_length_a 7.5973(6)
_cell_length_b 12.6018(10)
_cell_length_c 34.196(2)
_cell_measurement_reflns_used 3125
_cell_measurement_temperature 163(2)
_cell_measurement_theta_max 25.0
_cell_measurement_theta_min 3.0
_cell_volume 3273.9(4)
_computing_cell_refinement 'Collect software, Nonius B.V. 1998'
_computing_data_collection 'Collect software, Nonius B.V. 1998'
_computing_data_reduction
;
DENZO and Scalepack (Otwinoski and Minor, 1997)
;
_computing_molecular_graphics 'XP SHELXTL/PC, Siemens Analytical'
_computing_structure_refinement 'XL SHELXTL/PC, Siemens Analytical'
_computing_structure_solution
;

SIR97 - Altomare A., Burla M.C., Camalli M., Cascarano G.L., Giacovazzo C., 
Guagliardi A., Moliterni A.G.G., Polidori G.,Spagna R.
;
_diffrn_ambient_temperature 163(2)
_diffrn_measured_fraction_theta_full 0.973
_diffrn_measured_fraction_theta_max 0.973
_diffrn_measurement_device_type 'Nonius Kappa CCD'
_diffrn_measurement_method \w-scans
_diffrn_radiation_monochromator graphite
_diffrn_radiation_source 'fine-focus sealed tube'
_diffrn_radiation_type MoK\a
_diffrn_radiation_wavelength 0.71074
_diffrn_reflns_av_R_equivalents 0.1620
_diffrn_reflns_av_sigmaI/netI 0.1585
_diffrn_reflns_limit_h_max 9
_diffrn_reflns_limit_h_min -8
_diffrn_reflns_limit_k_max 13
_diffrn_reflns_limit_k_min -14
_diffrn_reflns_limit_l_max 40
_diffrn_reflns_limit_l_min -34
_diffrn_reflns_number 23560
_diffrn_reflns_theta_full 25.00
_diffrn_reflns_theta_max 25.00
_diffrn_reflns_theta_min 2.93
_exptl_absorpt_coefficient_mu 1.470
_exptl_absorpt_correction_T_max 0.943
_exptl_absorpt_correction_T_min 0.631
_exptl_absorpt_correction_type analytical
_exptl_absorpt_process_details
;
N.W. Alcock (1970). Cryst. Computing, p271
;
_exptl_crystal_colour colorless
_exptl_crystal_density_diffrn 1.429
_exptl_crystal_density_method 'not measured'
_exptl_crystal_description laths
_exptl_crystal_F_000 1456
_exptl_crystal_size_max 0.40
_exptl_crystal_size_mid 0.15
_exptl_crystal_size_min 0.04
_refine_diff_density_max 0.984
_refine_diff_density_min -0.614
_refine_diff_density_rms 0.130
_refine_ls_abs_structure_details 'Flack H D (1983), Acta Cryst. A39, 876-881'
_refine_ls_abs_structure_Flack 0.03(3)
_refine_ls_extinction_method none
_refine_ls_goodness_of_fit_ref 1.464
_refine_ls_hydrogen_treatment constr
_refine_ls_matrix_type full
_refine_ls_number_parameters 394
_refine_ls_number_reflns 5583
_refine_ls_number_restraints 240
_refine_ls_restrained_S_all 1.455
_refine_ls_R_factor_all 0.1841
_refine_ls_R_factor_gt 0.1098
_refine_ls_shift/su_max 0.019
_refine_ls_shift/su_mean 0.002
_refine_ls_structure_factor_coef Fsqd
_refine_ls_weighting_details 'calc w=1/[\s^2^(Fo^2^)+(0.0277P)^2^+11.7871P] where P=(Fo^2^+2Fc^2^)/3'
_refine_ls_weighting_scheme calc
_refine_ls_wR_factor_gt 0.2106
_refine_ls_wR_factor_ref 0.2289
_reflns_number_gt 3359
_reflns_number_total 5583
_reflns_threshold_expression >2sigma(I)
_cod_data_source_file ja908626k_si_003.cif
_cod_data_source_block 1
_cod_depositor_comments
;
The following automatic conversions were performed:

'_symmetry_cell_setting' value 'Orthorhombic' changed to
'orthorhombic' according to the built-in table from CIF Core
dictionary named 'cif_core.dic' version 2.4.1 from 2010-06-29.

Automatic conversion script
Id: cif_fix_values 1673 2011-04-08 12:14:43Z adriana 
;
_cod_original_sg_symbol_H-M P212121
_cod_database_code 4101656

loop_
_symmetry_equiv_pos_as_xyz
'x, y, z'
'-x+1/2, -y, z+1/2'
'x+1/2, -y+1/2, -z'
'-x, y+1/2, -z+1/2'

loop_
_atom_site_label
_atom_site_type_symbol
_atom_site_fract_x
_atom_site_fract_y
_atom_site_fract_z
_atom_site_U_iso_or_equiv
_atom_site_adp_type
_atom_site_occupancy
_atom_site_symmetry_multiplicity
_atom_site_calc_flag
_atom_site_refinement_flags
_atom_site_disorder_assembly
_atom_site_disorder_group
Br1 Br 0.7490(2) 0.41240(10) 0.46195(4) 0.0428(4) Uani 1 1 d . . .
Cl1 Cl 0.5215(6) 0.0813(4) 0.76301(11) 0.0731(13) Uani 1 1 d . . .
Cl2 Cl 0.4391(6) 0.2837(3) 0.72737(13) 0.0671(12) Uani 1 1 d . . .
O1 O 0.3635(13) -0.0687(8) 0.6383(3) 0.055(3) Uani 1 1 d U . .
O2 O 0.1491(15) -0.1920(9) 0.6412(3) 0.068(3) Uani 1 1 d U . .
O3 O 0.7804(11) 0.0161(7) 0.6807(3) 0.054(3) Uani 1 1 d U . .
O4 O 0.1071(11) 0.3419(7) 0.5717(3) 0.041(2) Uani 1 1 d U . .
O5 O 0.2615(13) 0.6061(6) 0.4411(2) 0.043(2) Uani 1 1 d U . .
O6 O 0.5611(11) 0.6405(6) 0.4381(3) 0.039(2) Uani 1 1 d U . .
O7 O 0.4342(11) 0.6363(6) 0.5131(3) 0.038(2) Uani 1 1 d U . .
C1 C 0.299(2) -0.1665(14) 0.6437(5) 0.057(5) Uani 1 1 d U . .
C2 C 0.458(2) -0.2398(11) 0.6536(5) 0.056(4) Uani 1 1 d U . .
H2 H 0.4610 -0.2482 0.6827 0.067 Uiso 1 1 calc R . .
C3 C 0.617(2) -0.1700(13) 0.6419(6) 0.076(5) Uani 1 1 d U . .
H3A H 0.7141 -0.1783 0.6611 0.091 Uiso 1 1 calc R . .
H3B H 0.6616 -0.1906 0.6157 0.091 Uiso 1 1 calc R . .
C4 C 0.554(2) -0.0584(11) 0.6414(4) 0.054(4) Uani 1 1 d U . .
H4 H 0.6047 -0.0171 0.6192 0.064 Uiso 1 1 calc R . .
C5 C 0.5849(18) -0.0049(10) 0.6800(4) 0.044(4) Uani 1 1 d U . .
H5 H 0.5508 -0.0529 0.7020 0.053 Uiso 1 1 calc R . .
C6 C 0.4919(16) 0.1058(10) 0.6844(4) 0.035(3) Uani 1 1 d U . .
H6 H 0.3632 0.0912 0.6874 0.042 Uiso 1 1 calc R . .
C7 C 0.5112(17) 0.1778(10) 0.6490(4) 0.039(4) Uani 1 1 d U . .
C8 C 0.3657(17) 0.2173(10) 0.6285(4) 0.033(3) Uani 1 1 d U . .
C9 C 0.3912(15) 0.2885(10) 0.5970(4) 0.034(3) Uani 1 1 d U . .
C10 C 0.2671(19) 0.3490(9) 0.5732(4) 0.034(3) Uani 1 1 d U . .
C11 C 0.3725(15) 0.4266(10) 0.5500(4) 0.033(3) Uani 1 1 d U . .
H11 H 0.3820 0.4919 0.5664 0.040 Uiso 1 1 calc R . .
C12 C 0.3140(15) 0.4642(9) 0.5094(4) 0.031(3) Uani 1 1 d U . .
C13 C 0.1607(15) 0.5428(10) 0.5153(4) 0.034(3) Uani 1 1 d U . .
H13A H 0.1125 0.5365 0.5421 0.040 Uiso 1 1 calc R . .
H13B H 0.0651 0.5285 0.4964 0.040 Uiso 1 1 calc R . .
C14 C 0.239(2) 0.6556(9) 0.5086(4) 0.039(3) Uani 1 1 d U . .
H14 H 0.1937 0.7090 0.5277 0.046 Uiso 1 1 calc R . .
C15 C 0.2124(14) 0.6908(10) 0.4653(4) 0.038(3) Uani 1 1 d U . .
H15A H 0.0876 0.7096 0.4608 0.046 Uiso 1 1 calc R . .
H15B H 0.2857 0.7539 0.4596 0.046 Uiso 1 1 calc R . .
C16 C 0.4343(16) 0.5674(10) 0.4492(4) 0.038(3) Uani 1 1 d U . .
H16 H 0.4530 0.5007 0.4339 0.045 Uiso 1 1 calc R . .
C17 C 0.4646(16) 0.5423(10) 0.4935(4) 0.036(3) Uani 1 1 d U . .
C18 C 0.6568(15) 0.5129(10) 0.5012(4) 0.030(3) Uani 1 1 d U . .
H18 H 0.7278 0.5795 0.4992 0.036 Uiso 1 1 calc R . .
C19 C 0.6928(13) 0.4644(9) 0.5413(4) 0.027(3) Uani 1 1 d U . .
H19A H 0.8134 0.4346 0.5422 0.033 Uiso 1 1 calc R . .
H19B H 0.6825 0.5194 0.5619 0.033 Uiso 1 1 calc R . .
C20 C 0.5606(14) 0.3787(8) 0.5480(3) 0.024(3) Uani 1 1 d U . .
H20 H 0.5663 0.3271 0.5259 0.029 Uiso 1 1 calc R . .
C21 C 0.5644(17) 0.3177(10) 0.5866(4) 0.036(3) Uani 1 1 d U . .
C22 C 0.7066(17) 0.2799(10) 0.6056(4) 0.046(4) Uani 1 1 d U . .
H22 H 0.8219 0.3004 0.5980 0.055 Uiso 1 1 calc R . .
C23 C 0.6809(15) 0.2104(10) 0.6366(4) 0.034(3) Uani 1 1 d U . .
H23 H 0.7810 0.1837 0.6501 0.041 Uiso 1 1 calc R . .
C24 C 0.439(3) -0.3481(15) 0.6364(6) 0.101(7) Uani 1 1 d U . .
H24A H 0.3309 -0.3810 0.6460 0.151 Uiso 1 1 calc R . .
H24B H 0.5406 -0.3917 0.6441 0.151 Uiso 1 1 calc R . .
H24C H 0.4348 -0.3428 0.6078 0.151 Uiso 1 1 calc R . .
C25 C 0.549(2) 0.1589(11) 0.7205(4) 0.048(4) Uani 1 1 d U . .
H25 H 0.6776 0.1742 0.7178 0.057 Uiso 1 1 calc R . .
C26 C 0.1768(15) 0.1888(11) 0.6409(4) 0.041(4) Uani 1 1 d U . .
H26A H 0.0941 0.2118 0.6207 0.062 Uiso 1 1 calc R . .
H26B H 0.1487 0.2247 0.6656 0.062 Uiso 1 1 calc R . .
H26C H 0.1673 0.1119 0.6445 0.062 Uiso 1 1 calc R . .
C27 C 0.257(2) 0.3755(8) 0.4811(4) 0.039(3) Uani 1 1 d U . .
H27A H 0.3601 0.3336 0.4735 0.059 Uiso 1 1 calc R . .
H27B H 0.2034 0.4070 0.4578 0.059 Uiso 1 1 calc R . .
H27C H 0.1712 0.3294 0.4942 0.059 Uiso 1 1 calc R . .
O1A O 0.951(2) -0.0768(17) 0.7396(5) 0.146(6) Uani 1 1 d U . .
C1A C 0.991(3) -0.2843(17) 0.7321(7) 0.120(8) Uani 1 1 d U . .
H1A1 H 0.8687 -0.2937 0.7235 0.180 Uiso 1 1 calc R . .
H1A2 H 1.0173 -0.3356 0.7528 0.180 Uiso 1 1 calc R . .
H1A3 H 1.0704 -0.2958 0.7100 0.180 Uiso 1 1 calc R . .
O2A O 1.0909(18) -0.1724(11) 0.7833(4) 0.097(4) Uani 1 1 d U . .
C2A C 1.015(3) -0.1707(18) 0.7479(7) 0.088(6) Uani 1 1 d U . .
C3A C 1.116(3) -0.065(2) 0.8026(8) 0.138(9) Uani 1 1 d U . .
H3A1 H 1.2231 -0.0679 0.8190 0.165 Uiso 1 1 calc R . .
H3A2 H 1.1365 -0.0116 0.7819 0.165 Uiso 1 1 calc R . .
C4A C 0.970(3) -0.0299(19) 0.8266(8) 0.139(9) Uani 1 1 d U . .
H4A1 H 0.8761 -0.0021 0.8098 0.209 Uiso 1 1 calc R . .
H4A2 H 1.0102 0.0261 0.8444 0.209 Uiso 1 1 calc R . .
H4A3 H 0.9249 -0.0898 0.8419 0.209 Uiso 1 1 calc R . .

loop_
_atom_site_aniso_label
_atom_site_aniso_U_11
_atom_site_aniso_U_22
_atom_site_aniso_U_33
_atom_site_aniso_U_23
_atom_site_aniso_U_13
_atom_site_aniso_U_12
Br1 0.0349(6) 0.0461(7) 0.0475(7) -0.0019(7) 0.0055(8) 0.0093(9)
Cl1 0.116(4) 0.066(3) 0.037(2) 0.007(2) 0.000(2) -0.005(3)
Cl2 0.089(3) 0.053(3) 0.060(3) -0.014(2) 0.002(2) -0.001(2)
O1 0.069(6) 0.051(6) 0.046(5) 0.005(5) -0.008(5) -0.002(5)
O2 0.054(6) 0.072(6) 0.077(7) 0.004(6) -0.011(5) -0.030(5)
O3 0.024(6) 0.060(5) 0.079(6) 0.013(5) -0.001(5) 0.007(4)
O4 0.020(5) 0.058(5) 0.046(5) 0.010(4) -0.003(4) -0.004(4)
O5 0.039(4) 0.038(5) 0.052(5) -0.006(4) -0.009(5) 0.011(5)
O6 0.032(5) 0.040(5) 0.045(5) 0.009(4) 0.000(4) -0.013(4)
O7 0.031(5) 0.028(5) 0.055(5) -0.005(4) 0.005(4) 0.007(4)
C1 0.069(9) 0.060(8) 0.042(7) 0.004(6) 0.010(6) -0.004(7)
C2 0.059(8) 0.051(7) 0.057(8) -0.007(6) 0.000(7) 0.007(7)
C3 0.085(9) 0.074(9) 0.069(9) 0.005(7) 0.000(7) 0.008(7)
C4 0.056(7) 0.058(8) 0.046(7) 0.004(6) 0.002(6) -0.009(6)
C5 0.045(7) 0.038(7) 0.050(7) 0.000(6) 0.001(6) 0.002(6)
C6 0.029(6) 0.033(6) 0.043(7) -0.003(6) 0.007(5) 0.007(5)
C7 0.035(7) 0.038(7) 0.043(7) -0.001(6) -0.012(6) -0.011(6)
C8 0.032(7) 0.033(7) 0.034(7) -0.003(6) 0.006(5) -0.008(6)
C9 0.025(6) 0.039(7) 0.039(7) 0.006(6) -0.007(5) -0.013(5)
C10 0.025(7) 0.036(6) 0.040(6) 0.005(5) 0.016(6) 0.011(6)
C11 0.043(6) 0.015(6) 0.041(7) 0.002(5) -0.002(5) -0.011(5)
C12 0.039(7) 0.018(6) 0.035(7) -0.009(5) -0.013(5) -0.001(5)
C13 0.020(6) 0.038(7) 0.043(7) 0.002(6) -0.008(5) 0.008(5)
C14 0.042(7) 0.030(6) 0.044(6) -0.007(5) 0.005(7) -0.002(6)
C15 0.019(7) 0.038(6) 0.058(7) 0.012(6) 0.006(6) 0.004(5)
C16 0.033(6) 0.039(7) 0.041(7) 0.001(5) 0.004(5) 0.015(6)
C17 0.027(6) 0.041(7) 0.038(7) -0.010(6) 0.005(5) 0.002(5)
C18 0.018(6) 0.037(7) 0.036(7) -0.001(5) -0.002(5) -0.007(5)
C19 0.019(6) 0.027(6) 0.035(6) 0.001(5) 0.009(5) 0.003(4)
C20 0.018(5) 0.022(6) 0.033(6) -0.010(5) -0.001(5) -0.006(4)
C21 0.025(6) 0.037(6) 0.045(7) -0.001(6) 0.000(6) 0.004(6)
C22 0.039(8) 0.051(7) 0.047(7) -0.001(6) 0.000(6) -0.002(6)
C23 0.028(6) 0.039(7) 0.034(7) -0.001(6) 0.004(5) -0.001(5)
C24 0.111(10) 0.093(10) 0.097(10) -0.007(8) -0.006(8) -0.005(8)
C25 0.051(7) 0.045(7) 0.046(7) 0.001(6) -0.008(6) -0.005(6)
C26 0.021(6) 0.048(7) 0.055(8) 0.009(6) -0.001(5) 0.007(5)
C27 0.042(6) 0.027(6) 0.049(6) -0.007(5) -0.009(7) -0.001(6)
O1A 0.133(9) 0.172(9) 0.132(9) 0.041(8) -0.009(7) 0.003(8)
C1A 0.119(11) 0.129(11) 0.111(11) -0.009(9) -0.009(9) -0.008(9)
O2A 0.095(7) 0.097(7) 0.100(8) 0.025(7) 0.013(7) -0.001(6)
C2A 0.089(9) 0.079(9) 0.097(10) 0.001(8) -0.013(8) 0.006(8)
C3A 0.140(12) 0.141(12) 0.133(12) -0.002(9) 0.003(9) -0.007(9)
C4A 0.143(12) 0.134(12) 0.140(12) -0.001(9) 0.004(9) 0.014(9)

loop_
_atom_type_symbol
_atom_type_description
_atom_type_scat_dispersion_real
_atom_type_scat_dispersion_imag
_atom_type_scat_source
C C 0.0033 0.0016 'International Tables Vol C Tables 4.2.6.8 and 6.1.1.4'
H H 0.0000 0.0000 'International Tables Vol C Tables 4.2.6.8 and 6.1.1.4'
O O 0.0106 0.0060 'International Tables Vol C Tables 4.2.6.8 and 6.1.1.4'
Br Br -0.2901 2.4595 'International Tables Vol C Tables 4.2.6.8 and 6.1.1.4'
Cl Cl 0.1484 0.1585 'International Tables Vol C Tables 4.2.6.8 and 6.1.1.4'

loop_
_geom_angle_atom_site_label_1
_geom_angle_atom_site_label_2
_geom_angle_atom_site_label_3
_geom_angle
_geom_angle_site_symmetry_1
_geom_angle_site_symmetry_3
_geom_angle_publ_flag
C1 O1 C4 115.8(11) . . ?
C15 O5 C16 112.9(9) . . ?
C17 O7 C14 104.7(9) . . ?
O2 C1 O1 126.2(16) . . ?
O2 C1 C2 126.8(16) . . ?
O1 C1 C2 107.1(13) . . ?
C24 C2 C3 119.4(15) . . ?
C24 C2 C1 112.7(15) . . ?
C3 C2 C1 102.3(12) . . ?
C24 C2 H2 107.3 . . ?
C3 C2 H2 107.3 . . ?
C1 C2 H2 107.3 . . ?
C4 C3 C2 106.6(12) . . ?
C4 C3 H3A 110.4 . . ?
C2 C3 H3A 110.4 . . ?
C4 C3 H3B 110.4 . . ?
C2 C3 H3B 110.4 . . ?
H3A C3 H3B 108.6 . . ?
O1 C4 C3 103.9(12) . . ?
O1 C4 C5 105.1(12) . . ?
C3 C4 C5 111.4(13) . . ?
O1 C4 H4 112.0 . . ?
C3 C4 H4 112.0 . . ?
C5 C4 H4 112.0 . . ?
C4 C5 O3 104.3(11) . . ?
C4 C5 C6 114.4(12) . . ?
O3 C5 C6 106.6(10) . . ?
C4 C5 H5 110.4 . . ?
O3 C5 H5 110.4 . . ?
C6 C5 H5 110.4 . . ?
C25 C6 C7 111.6(11) . . ?
C25 C6 C5 110.6(11) . . ?
C7 C6 C5 114.2(11) . . ?
C25 C6 H6 106.6 . . ?
C7 C6 H6 106.6 . . ?
C5 C6 H6 106.6 . . ?
C8 C7 C23 117.9(12) . . ?
C8 C7 C6 122.3(11) . . ?
C23 C7 C6 119.8(11) . . ?
C7 C8 C9 119.8(11) . . ?
C7 C8 C26 121.0(11) . . ?
C9 C8 C26 119.1(12) . . ?
C21 C9 C8 119.0(11) . . ?
C21 C9 C10 108.9(11) . . ?
C8 C9 C10 131.9(11) . . ?
O4 C10 C9 128.9(11) . . ?
O4 C10 C11 124.1(11) . . ?
C9 C10 C11 107.0(11) . . ?
C10 C11 C12 121.9(10) . . ?
C10 C11 C20 105.2(10) . . ?
C12 C11 C20 110.4(10) . . ?
C10 C11 H11 106.1 . . ?
C12 C11 H11 106.1 . . ?
C20 C11 H11 106.1 . . ?
C11 C12 C27 115.1(10) . . ?
C11 C12 C13 107.3(10) . . ?
C27 C12 C13 109.7(10) . . ?
C11 C12 C17 106.8(9) . . ?
C27 C12 C17 115.8(11) . . ?
C13 C12 C17 100.9(9) . . ?
C12 C13 C14 106.0(10) . . ?
C12 C13 H13A 110.5 . . ?
C14 C13 H13A 110.5 . . ?
C12 C13 H13B 110.5 . . ?
C14 C13 H13B 110.5 . . ?
H13A C13 H13B 108.7 . . ?
O7 C14 C15 105.8(10) . . ?
O7 C14 C13 102.4(9) . . ?
C15 C14 C13 110.4(10) . . ?
O7 C14 H14 112.5 . . ?
C15 C14 H14 112.5 . . ?
C13 C14 H14 112.5 . . ?
O5 C15 C14 108.0(9) . . ?
O5 C15 H15A 110.1 . . ?
C14 C15 H15A 110.1 . . ?
O5 C15 H15B 110.1 . . ?
C14 C15 H15B 110.1 . . ?
H15A C15 H15B 108.4 . . ?
O6 C16 O5 111.0(10) . . ?
O6 C16 C17 107.3(10) . . ?
O5 C16 C17 113.1(10) . . ?
O6 C16 H16 108.4 . . ?
O5 C16 H16 108.4 . . ?
C17 C16 H16 108.4 . . ?
O7 C17 C18 106.5(11) . . ?
O7 C17 C16 105.7(10) . . ?
C18 C17 C16 110.8(10) . . ?
O7 C17 C12 104.1(9) . . ?
C18 C17 C12 118.4(10) . . ?
C16 C17 C12 110.3(10) . . ?
C17 C18 C19 115.0(10) . . ?
C17 C18 Br1 112.2(8) . . ?
C19 C18 Br1 106.9(8) . . ?
C17 C18 H18 107.5 . . ?
C19 C18 H18 107.5 . . ?
Br1 C18 H18 107.5 . . ?
C20 C19 C18 107.8(10) . . ?
C20 C19 H19A 110.1 . . ?
C18 C19 H19A 110.1 . . ?
C20 C19 H19B 110.1 . . ?
C18 C19 H19B 110.1 . . ?
H19A C19 H19B 108.5 . . ?
C19 C20 C21 118.9(10) . . ?
C19 C20 C11 110.2(9) . . ?
C21 C20 C11 100.2(9) . . ?
C19 C20 H20 109.0 . . ?
C21 C20 H20 109.0 . . ?
C11 C20 H20 109.0 . . ?
C22 C21 C9 122.1(12) . . ?
C22 C21 C20 127.6(12) . . ?
C9 C21 C20 109.4(11) . . ?
C21 C22 C23 118.6(12) . . ?
C21 C22 H22 120.7 . . ?
C23 C22 H22 120.7 . . ?
C22 C23 C7 122.5(12) . . ?
C22 C23 H23 118.8 . . ?
C7 C23 H23 118.8 . . ?
C2 C24 H24A 109.5 . . ?
C2 C24 H24B 109.5 . . ?
H24A C24 H24B 109.5 . . ?
C2 C24 H24C 109.5 . . ?
H24A C24 H24C 109.5 . . ?
H24B C24 H24C 109.5 . . ?
C6 C25 Cl1 113.9(10) . . ?
C6 C25 Cl2 111.8(10) . . ?
Cl1 C25 Cl2 108.8(8) . . ?
C6 C25 H25 107.4 . . ?
Cl1 C25 H25 107.4 . . ?
Cl2 C25 H25 107.4 . . ?
C8 C26 H26A 109.5 . . ?
C8 C26 H26B 109.5 . . ?
H26A C26 H26B 109.5 . . ?
C8 C26 H26C 109.5 . . ?
H26A C26 H26C 109.5 . . ?
H26B C26 H26C 109.5 . . ?
C12 C27 H27A 109.5 . . ?
C12 C27 H27B 109.5 . . ?
H27A C27 H27B 109.5 . . ?
C12 C27 H27C 109.5 . . ?
H27A C27 H27C 109.5 . . ?
H27B C27 H27C 109.5 . . ?
C2A C1A H1A1 109.5 . . ?
C2A C1A H1A2 109.5 . . ?
H1A1 C1A H1A2 109.5 . . ?
C2A C1A H1A3 109.5 . . ?
H1A1 C1A H1A3 109.5 . . ?
H1A2 C1A H1A3 109.5 . . ?
C2A O2A C3A 115.6(17) . . ?
O1A C2A O2A 111.8(19) . . ?
O1A C2A C1A 136(2) . . ?
O2A C2A C1A 110.8(19) . . ?
C4A C3A O2A 115(2) . . ?
C4A C3A H3A1 108.5 . . ?
O2A C3A H3A1 108.5 . . ?
C4A C3A H3A2 108.5 . . ?
O2A C3A H3A2 108.5 . . ?
H3A1 C3A H3A2 107.5 . . ?
C3A C4A H4A1 109.5 . . ?
C3A C4A H4A2 109.5 . . ?
H4A1 C4A H4A2 109.5 . . ?
C3A C4A H4A3 109.5 . . ?
H4A1 C4A H4A3 109.5 . . ?
H4A2 C4A H4A3 109.5 . . ?

loop_
_geom_bond_atom_site_label_1
_geom_bond_atom_site_label_2
_geom_bond_distance
_geom_bond_site_symmetry_2
_geom_bond_publ_flag
Br1 C18 1.973(13) . ?
Cl1 C25 1.765(15) . ?
Cl2 C25 1.795(15) . ?
O1 C1 1.338(18) . ?
O1 C4 1.456(16) . ?
O2 C1 1.188(17) . ?
O3 C5 1.509(17) . ?
O4 C10 1.220(15) . ?
O5 C15 1.402(14) . ?
O5 C16 1.428(14) . ?
O6 C16 1.387(14) . ?
O7 C17 1.382(14) . ?
O7 C14 1.507(17) . ?
C1 C2 1.56(2) . ?
C2 C24 1.49(2) . ?
C2 C3 1.55(2) . ?
C2 H2 1.0000 . ?
C3 C4 1.49(2) . ?
C3 H3A 0.9900 . ?
C3 H3B 0.9900 . ?
C4 C5 1.50(2) . ?
C4 H4 1.0000 . ?
C5 C6 1.571(17) . ?
C5 H5 1.0000 . ?
C6 C25 1.470(18) . ?
C6 C7 1.520(18) . ?
C6 H6 1.0000 . ?
C7 C8 1.400(17) . ?
C7 C23 1.417(16) . ?
C8 C9 1.415(18) . ?
C8 C26 1.539(16) . ?
C9 C21 1.412(17) . ?
C9 C10 1.461(17) . ?
C10 C11 1.493(16) . ?
C11 C12 1.533(17) . ?
C11 C20 1.552(16) . ?
C11 H11 1.0000 . ?
C12 C27 1.539(15) . ?
C12 C13 1.542(15) . ?
C12 C17 1.604(17) . ?
C13 C14 1.560(16) . ?
C13 H13A 0.9900 . ?
C13 H13B 0.9900 . ?
C14 C15 1.558(17) . ?
C14 H14 1.0000 . ?
C15 H15A 0.9900 . ?
C15 H15B 0.9900 . ?
C16 C17 1.564(18) . ?
C16 H16 1.0000 . ?
C17 C18 1.529(16) . ?
C18 C19 1.528(17) . ?
C18 H18 1.0000 . ?
C19 C20 1.492(14) . ?
C19 H19A 0.9900 . ?
C19 H19B 0.9900 . ?
C20 C21 1.526(17) . ?
C20 H20 1.0000 . ?
C21 C22 1.349(17) . ?
C22 C23 1.389(17) . ?
C22 H22 0.9500 . ?
C23 H23 0.9500 . ?
C24 H24A 0.9800 . ?
C24 H24B 0.9800 . ?
C24 H24C 0.9800 . ?
C25 H25 1.0000 . ?
C26 H26A 0.9800 . ?
C26 H26B 0.9800 . ?
C26 H26C 0.9800 . ?
C27 H27A 0.9800 . ?
C27 H27B 0.9800 . ?
C27 H27C 0.9800 . ?
O1A C2A 1.31(2) . ?
C1A C2A 1.54(3) . ?
C1A H1A1 0.9800 . ?
C1A H1A2 0.9800 . ?
C1A H1A3 0.9800 . ?
O2A C2A 1.34(2) . ?
O2A C3A 1.52(3) . ?
C3A C4A 1.45(3) . ?
C3A H3A1 0.9900 . ?
C3A H3A2 0.9900 . ?
C4A H4A1 0.9800 . ?
C4A H4A2 0.9800 . ?
C4A H4A3 0.9800 . ?

loop_
_geom_torsion_atom_site_label_1
_geom_torsion_atom_site_label_2
_geom_torsion_atom_site_label_3
_geom_torsion_atom_site_label_4
_geom_torsion
_geom_torsion_site_symmetry_1
_geom_torsion_site_symmetry_2
_geom_torsion_site_symmetry_3
_geom_torsion_site_symmetry_4
_geom_torsion_publ_flag
C4 O1 C1 O2 -177.4(16) . . . . ?
C4 O1 C1 C2 2.2(17) . . . . ?
O2 C1 C2 C24 36(2) . . . . ?
O1 C1 C2 C24 -143.5(15) . . . . ?
O2 C1 C2 C3 165.6(18) . . . . ?
O1 C1 C2 C3 -14.0(16) . . . . ?
C24 C2 C3 C4 145.8(16) . . . . ?
C1 C2 C3 C4 20.6(17) . . . . ?
C1 O1 C4 C3 11.3(17) . . . . ?
C1 O1 C4 C5 -105.9(13) . . . . ?
C2 C3 C4 O1 -19.6(17) . . . . ?
C2 C3 C4 C5 93.0(16) . . . . ?
O1 C4 C5 O3 -173.9(10) . . . . ?
C3 C4 C5 O3 74.2(14) . . . . ?
O1 C4 C5 C6 -57.8(15) . . . . ?
C3 C4 C5 C6 -169.7(12) . . . . ?
C4 C5 C6 C25 -172.1(12) . . . . ?
O3 C5 C6 C25 -57.3(14) . . . . ?
C4 C5 C6 C7 -45.1(16) . . . . ?
O3 C5 C6 C7 69.6(13) . . . . ?
C25 C6 C7 C8 -112.0(14) . . . . ?
C5 C6 C7 C8 121.6(13) . . . . ?
C25 C6 C7 C23 65.5(16) . . . . ?
C5 C6 C7 C23 -60.9(16) . . . . ?
C23 C7 C8 C9 -1.0(19) . . . . ?
C6 C7 C8 C9 176.6(12) . . . . ?
C23 C7 C8 C26 -177.8(12) . . . . ?
C6 C7 C8 C26 0(2) . . . . ?
C7 C8 C9 C21 0.7(19) . . . . ?
C26 C8 C9 C21 177.6(13) . . . . ?
C7 C8 C9 C10 -173.5(13) . . . . ?
C26 C8 C9 C10 3(2) . . . . ?
C21 C9 C10 O4 174.9(12) . . . . ?
C8 C9 C10 O4 -10(2) . . . . ?
C21 C9 C10 C11 -5.8(14) . . . . ?
C8 C9 C10 C11 168.8(14) . . . . ?
O4 C10 C11 C12 -31.2(18) . . . . ?
C9 C10 C11 C12 149.5(12) . . . . ?
O4 C10 C11 C20 -157.8(11) . . . . ?
C9 C10 C11 C20 23.0(13) . . . . ?
C10 C11 C12 C27 -47.7(16) . . . . ?
C20 C11 C12 C27 76.5(13) . . . . ?
C10 C11 C12 C13 74.8(13) . . . . ?
C20 C11 C12 C13 -161.1(9) . . . . ?
C10 C11 C12 C17 -177.7(10) . . . . ?
C20 C11 C12 C17 -53.5(12) . . . . ?
C11 C12 C13 C14 104.0(11) . . . . ?
C27 C12 C13 C14 -130.3(11) . . . . ?
C17 C12 C13 C14 -7.7(12) . . . . ?
C17 O7 C14 C15 -73.6(11) . . . . ?
C17 O7 C14 C13 42.1(11) . . . . ?
C12 C13 C14 O7 -18.4(12) . . . . ?
C12 C13 C14 C15 93.8(13) . . . . ?
C16 O5 C15 C14 -53.3(12) . . . . ?
O7 C14 C15 O5 63.5(11) . . . . ?
C13 C14 C15 O5 -46.5(13) . . . . ?
C15 O5 C16 O6 -69.7(12) . . . . ?
C15 O5 C16 C17 51.1(14) . . . . ?
C14 O7 C17 C18 -173.8(9) . . . . ?
C14 O7 C17 C16 68.3(11) . . . . ?
C14 O7 C17 C12 -47.9(11) . . . . ?
O6 C16 C17 O7 64.1(12) . . . . ?
O5 C16 C17 O7 -58.7(13) . . . . ?
O6 C16 C17 C18 -51.0(13) . . . . ?
O5 C16 C17 C18 -173.8(10) . . . . ?
O6 C16 C17 C12 176.0(9) . . . . ?
O5 C16 C17 C12 53.2(14) . . . . ?
C11 C12 C17 O7 -77.8(11) . . . . ?
C27 C12 C17 O7 152.5(10) . . . . ?
C13 C12 C17 O7 34.2(12) . . . . ?
C11 C12 C17 C18 40.1(14) . . . . ?
C27 C12 C17 C18 -89.5(13) . . . . ?
C13 C12 C17 C18 152.1(11) . . . . ?
C11 C12 C17 C16 169.2(10) . . . . ?
C27 C12 C17 C16 39.5(14) . . . . ?
C13 C12 C17 C16 -78.8(11) . . . . ?
O7 C17 C18 C19 77.8(12) . . . . ?
C16 C17 C18 C19 -167.6(10) . . . . ?
C12 C17 C18 C19 -38.8(15) . . . . ?
O7 C17 C18 Br1 -159.7(8) . . . . ?
C16 C17 C18 Br1 -45.2(12) . . . . ?
C12 C17 C18 Br1 83.6(12) . . . . ?
C17 C18 C19 C20 48.6(13) . . . . ?
Br1 C18 C19 C20 -76.6(9) . . . . ?
C18 C19 C20 C21 -179.0(10) . . . . ?
C18 C19 C20 C11 -64.3(12) . . . . ?
C10 C11 C20 C19 -155.7(10) . . . . ?
C12 C11 C20 C19 70.9(12) . . . . ?
C10 C11 C20 C21 -29.6(11) . . . . ?
C12 C11 C20 C21 -162.9(10) . . . . ?
C8 C9 C21 C22 -0.1(19) . . . . ?
C10 C9 C21 C22 175.4(12) . . . . ?
C8 C9 C21 C20 170.2(11) . . . . ?
C10 C9 C21 C20 -14.3(14) . . . . ?
C19 C20 C21 C22 -43.2(18) . . . . ?
C11 C20 C21 C22 -163.2(13) . . . . ?
C19 C20 C21 C9 147.2(11) . . . . ?
C11 C20 C21 C9 27.2(12) . . . . ?
C9 C21 C22 C23 0(2) . . . . ?
C20 C21 C22 C23 -168.7(12) . . . . ?
C21 C22 C23 C7 0(2) . . . . ?
C8 C7 C23 C22 0.6(19) . . . . ?
C6 C7 C23 C22 -177.0(12) . . . . ?
C7 C6 C25 Cl1 177.6(9) . . . . ?
C5 C6 C25 Cl1 -54.0(14) . . . . ?
C7 C6 C25 Cl2 53.8(14) . . . . ?
C5 C6 C25 Cl2 -177.8(9) . . . . ?
C3A O2A C2A O1A -11(3) . . . . ?
C3A O2A C2A C1A -177.9(17) . . . . ?
C2A O2A C3A C4A 90(3) . . . . ?

loop_
_cod_related_entry_id
_cod_related_entry_database
_cod_related_entry_code
1 ChemSpider 30660053
